data_4110831
loop_
_publ_author_name
'Justin A. Riddle'
'Stephen P. Lathrop'
'John C. Bollinger'
'Dongwhan Lee'

_publ_section_title
;
 Schiff Base Route to Stackable Pseudo-Triphenylenes: Stereoelectronic
 Control of Assembly and Luminescence
;
_journal_name_full 'Journal of the American Chemical Society'
_journal_page_first 10986
_journal_page_last 10987
_journal_paper_doi 10.1021/ja061307m
_journal_volume 128
_journal_year 2006
_chemical_formula_moiety 'C27 H15 B3 F9 N3 O3'
_chemical_formula_sum 'C27 H15 B3 F9 N3 O3'
_chemical_formula_weight 632.85
_chemical_name_systematic
;
 ?
;
_space_group_IT_number 148
_symmetry_cell_setting rhombohedral
_symmetry_space_group_name_Hall '-R 3'
_symmetry_space_group_name_H-M 'R -3 :H'
_atom_sites_solution_hydrogens difmap
_atom_sites_solution_primary direct
_atom_sites_solution_secondary difmap
_audit_creation_method SHELXL-97
_cell_angle_alpha 90.00
_cell_angle_beta 90.00
_cell_angle_gamma 120.00
_cell_formula_units_Z 6
_cell_length_a 24.108(14)
_cell_length_b 24.108(14)
_cell_length_c 7.745(5)
_cell_measurement_reflns_used 902
_cell_measurement_temperature 133(2)
_cell_measurement_theta_max 28.33
_cell_measurement_theta_min 2.81
_cell_volume 3898(4)
_computing_cell_refinement 'SAINT 6.45A (Bruker, 2004)'
_computing_data_collection 'SMART 5.630 (Bruker, 2003)'
_computing_data_reduction 'SAINT 6.45A (Bruker, 2004)'
_computing_structure_refinement 'SHELXL-97 (Sheldrick, 1997)'
_computing_structure_solution 'SHELXS-97 (Sheldrick, 1997)'
_diffrn_ambient_temperature 133(2)
_diffrn_detector 'CCD area detector'
_diffrn_detector_area_resol_mean 44.52
_diffrn_detector_type 'Bruker SMART 6000'
_diffrn_measured_fraction_theta_full 0.992
_diffrn_measured_fraction_theta_max 0.992
_diffrn_measurement_details '   0.30 degree frames measured for  10.17 seconds each'
_diffrn_measurement_device 'three-circle goniometer with fixed chi'
_diffrn_measurement_device_type 'Bruker Platform goniometer'
_diffrn_measurement_method '\w scans'
_diffrn_radiation_monochromator graphite
_diffrn_radiation_source 'normal-focus sealed tube'
_diffrn_radiation_type MoK\a
_diffrn_radiation_wavelength 0.71073
_diffrn_reflns_av_R_equivalents 0.0882
_diffrn_reflns_av_sigmaI/netI 0.0466
_diffrn_reflns_limit_h_max 34
_diffrn_reflns_limit_h_min -33
_diffrn_reflns_limit_k_max 33
_diffrn_reflns_limit_k_min -33
_diffrn_reflns_limit_l_max 10
_diffrn_reflns_limit_l_min -10
_diffrn_reflns_number 23725
_diffrn_reflns_theta_full 30.28
_diffrn_reflns_theta_max 30.28
_diffrn_reflns_theta_min 2.81
_diffrn_standards_decay_% 0.
_diffrn_standards_interval_time 411
_diffrn_standards_number 87
_exptl_absorpt_coefficient_mu 0.148
_exptl_absorpt_correction_T_max 0.996
_exptl_absorpt_correction_T_min 0.942
_exptl_absorpt_correction_type gaussian
_exptl_absorpt_process_details 'Face-indexed absorption correction via Bruker XPREP 6.14 (Bruker, 2003)'
_exptl_crystal_colour colorless
_exptl_crystal_density_diffrn 1.617
_exptl_crystal_description needle
_exptl_crystal_F_000 1908
_exptl_crystal_size_max 0.60
_exptl_crystal_size_mid 0.05
_exptl_crystal_size_min 0.05
_refine_diff_density_max 0.440
_refine_diff_density_min -0.291
_refine_diff_density_rms 0.069
_refine_ls_extinction_method none
_refine_ls_goodness_of_fit_ref 1.026
_refine_ls_hydrogen_treatment refall
_refine_ls_matrix_type full
_refine_ls_number_parameters 156
_refine_ls_number_reflns 2561
_refine_ls_number_restraints 0
_refine_ls_restrained_S_all 1.026
_refine_ls_R_factor_all 0.0835
_refine_ls_R_factor_gt 0.0447
_refine_ls_shift/su_max 0.000
_refine_ls_shift/su_mean 0.000
_refine_ls_structure_factor_coef Fsqd
_refine_ls_weighting_details
; calc
   [\s^2^(Fo^2^)+13*Fo^2^+(0.04Fo^2^)^2^]^-1^
;
_refine_ls_weighting_scheme calc
_refine_ls_wR_factor_gt 0.1008
_refine_ls_wR_factor_ref 0.1307
_reflns_number_gt 1677
_reflns_number_total 2561
_reflns_threshold_expression 'I > 2\s(I)'
_cod_data_source_file ja061307msi20060223_115616.cif
_cod_data_source_block 05111
_cod_original_sg_symbol_H-M 'R -3'
_cod_database_code 4110831

loop_
_symmetry_equiv_pos_as_xyz
'x, y, z'
'-y, x-y, z'
'-x+y, -x, z'
'x+2/3, y+1/3, z+1/3'
'-y+2/3, x-y+1/3, z+1/3'
'-x+y+2/3, -x+1/3, z+1/3'
'x+1/3, y+2/3, z+2/3'
'-y+1/3, x-y+2/3, z+2/3'
'-x+y+1/3, -x+2/3, z+2/3'
'-x, -y, -z'
'y, -x+y, -z'
'x-y, x, -z'
'-x+2/3, -y+1/3, -z+1/3'
'y+2/3, -x+y+1/3, -z+1/3'
'x-y+2/3, x+1/3, -z+1/3'
'-x+1/3, -y+2/3, -z+2/3'
'y+1/3, -x+y+2/3, -z+2/3'
'x-y+1/3, x+2/3, -z+2/3'

loop_
_atom_site_label
_atom_site_type_symbol
_atom_site_fract_x
_atom_site_fract_y
_atom_site_fract_z
_atom_site_U_iso_or_equiv
_atom_site_adp_type
_atom_site_occupancy
_atom_site_symmetry_multiplicity
_atom_site_calc_flag
O1 O 0.72214(6) 0.25860(6) 0.06489(17) 0.0176(3) Uani 1 1 d
C2 C 0.69555(8) 0.29504(8) 0.0633(2) 0.0151(3) Uani 1 1 d
C3 C 0.73431(8) 0.36233(8) 0.0616(2) 0.0157(3) Uani 1 1 d
C4 C 0.80234(8) 0.39046(8) 0.0510(2) 0.0163(3) Uani 1 1 d
N5 N 0.82922(7) 0.35579(7) 0.0742(2) 0.0152(3) Uani 1 1 d
C6 C 0.89732(8) 0.38347(8) 0.0517(2) 0.0169(4) Uani 1 1 d
C7 C 0.92498(9) 0.41230(9) -0.1041(3) 0.0198(4) Uani 1 1 d
C8 C 0.99037(9) 0.43687(9) -0.1290(3) 0.0225(4) Uani 1 1 d
C9 C 1.02509(9) 0.43192(9) 0.0038(3) 0.0234(4) Uani 1 1 d
F10 F 1.08911(5) 0.45605(6) -0.02021(19) 0.0328(3) Uani 1 1 d
C11 C 0.99877(9) 0.40380(9) 0.1600(3) 0.0221(4) Uani 1 1 d
C12 C 0.93354(9) 0.37875(9) 0.1851(3) 0.0203(4) Uani 1 1 d
B13 B 0.78745(9) 0.28391(9) 0.1358(3) 0.0171(4) Uani 1 1 d
F14 F 0.78606(6) 0.28345(6) 0.31260(15) 0.0257(3) Uani 1 1 d
F15 F 0.81289(5) 0.24856(5) 0.07184(16) 0.0229(3) Uani 1 1 d
H4 H 0.8294(9) 0.4363(9) 0.027(3) 0.008(5) Uiso 1 1 d
H7 H 0.8995(12) 0.4141(11) -0.196(3) 0.026(6) Uiso 1 1 d
H8 H 1.0124(12) 0.4577(12) -0.236(3) 0.033(7) Uiso 1 1 d
H11 H 1.0264(11) 0.4025(11) 0.249(3) 0.021(6) Uiso 1 1 d
H12 H 0.9131(11) 0.3601(11) 0.297(3) 0.019(6) Uiso 1 1 d

loop_
_atom_site_aniso_label
_atom_site_aniso_U_11
_atom_site_aniso_U_22
_atom_site_aniso_U_33
_atom_site_aniso_U_23
_atom_site_aniso_U_13
_atom_site_aniso_U_12
O1 0.0138(6) 0.0136(6) 0.0270(7) -0.0029(5) -0.0016(5) 0.0080(5)
C2 0.0140(8) 0.0138(8) 0.0183(8) -0.0001(6) 0.0000(6) 0.0076(6)
C3 0.0128(7) 0.0138(8) 0.0200(8) -0.0004(6) 0.0000(6) 0.0063(6)
C4 0.0150(8) 0.0142(8) 0.0192(9) -0.0010(6) -0.0004(7) 0.0069(7)
N5 0.0113(6) 0.0146(7) 0.0198(7) -0.0012(6) -0.0008(5) 0.0065(5)
C6 0.0118(8) 0.0134(8) 0.0251(9) -0.0021(7) -0.0008(7) 0.0060(6)
C7 0.0182(9) 0.0178(8) 0.0254(10) 0.0012(7) 0.0002(7) 0.0105(7)
C8 0.0188(9) 0.0178(9) 0.0305(11) 0.0041(8) 0.0044(8) 0.0088(7)
C9 0.0126(8) 0.0167(8) 0.0401(12) 0.0008(8) 0.0019(8) 0.0068(7)
F10 0.0123(5) 0.0273(6) 0.0565(9) 0.0095(6) 0.0042(5) 0.0082(5)
C11 0.0170(9) 0.0202(9) 0.0297(10) -0.0008(8) -0.0053(8) 0.0098(7)
C12 0.0159(8) 0.0194(9) 0.0247(10) -0.0005(7) -0.0014(7) 0.0081(7)
B13 0.0140(9) 0.0141(9) 0.0230(10) -0.0004(8) -0.0025(7) 0.0070(7)
F14 0.0235(6) 0.0266(6) 0.0220(6) 0.0028(5) 0.0007(5) 0.0088(5)
F15 0.0164(5) 0.0171(5) 0.0372(7) -0.0035(5) -0.0008(5) 0.0098(4)

loop_
_atom_type_symbol
_atom_type_description
_atom_type_scat_dispersion_real
_atom_type_scat_dispersion_imag
_atom_type_scat_source
C C 0.0033 0.0016 'International Tables Vol C Tables 4.2.6.8 and 6.1.1.4'
H H 0.0000 0.0000 'International Tables Vol C Tables 4.2.6.8 and 6.1.1.4'
B B 0.0013 0.0007 'International Tables Vol C Tables 4.2.6.8 and 6.1.1.4'
N N 0.0061 0.0033 'International Tables Vol C Tables 4.2.6.8 and 6.1.1.4'
O O 0.0106 0.0060 'International Tables Vol C Tables 4.2.6.8 and 6.1.1.4'
F F 0.0171 0.0103 'International Tables Vol C Tables 4.2.6.8 and 6.1.1.4'

loop_
_exptl_crystal_face_index_h
_exptl_crystal_face_index_k
_exptl_crystal_face_index_l
_exptl_crystal_face_perp_dist
1.00 -1.00 0.00 0.0170
-1.00 1.00 0.00 0.0260
-4.00 -1.00 0.00 0.0410
4.00 1.00 0.00 0.0040
0.00 0.00 -1.00 0.3440
0.00 0.00 1.00 0.2520

loop_
_geom_angle_atom_site_label_1
_geom_angle_atom_site_label_2
_geom_angle_atom_site_label_3
_geom_angle
_geom_angle_site_symmetry_1
_geom_angle_site_symmetry_3
C2 O1 B13 119.93(14) . .
O1 C2 C3 120.15(15) . .
O1 C2 C3 119.17(15) . 3_665
C3 C2 C3 120.68(17) . 3_665
C2 C3 C2 119.30(17) . 2_655
C2 C3 C4 119.28(16) . .
C2 C3 C4 121.37(16) 2_655 .
N5 C4 C3 120.61(16) . .
C4 N5 C6 120.27(15) . .
C4 N5 B13 119.80(14) . .
C6 N5 B13 119.86(14) . .
C7 C6 C12 121.48(17) . .
C7 C6 N5 119.26(16) . .
C12 C6 N5 119.23(17) . .
C6 C7 C8 119.50(18) . .
C9 C8 C7 118.07(19) . .
F10 C9 C8 118.15(19) . .
F10 C9 C11 118.36(18) . .
C8 C9 C11 123.50(18) . .
C9 C11 C12 118.68(18) . .
C11 C12 C6 118.77(18) . .
F15 B13 F14 111.97(16) . .
F15 B13 O1 108.93(15) . .
F14 B13 O1 110.54(16) . .
F15 B13 N5 109.59(15) . .
F14 B13 N5 108.07(15) . .
O1 B13 N5 107.63(14) . .
N5 C4 H4 119.1(11) . .
C3 C4 H4 120.3(11) . .
C6 C7 H7 120.8(14) . .
C8 C7 H7 119.6(14) . .
C9 C8 H8 118.8(15) . .
C7 C8 H8 123.1(15) . .
C9 C11 H11 119.0(13) . .
C12 C11 H11 122.3(14) . .
C11 C12 H12 121.3(13) . .
C6 C12 H12 119.8(13) . .

loop_
_geom_bond_atom_site_label_1
_geom_bond_atom_site_label_2
_geom_bond_distance
_geom_bond_site_symmetry_2
O1 C2 1.321(2) .
O1 B13 1.481(2) .
C2 C3 1.410(2) .
C2 C3 1.414(2) 3_665
C3 C2 1.414(2) 2_655
C3 C4 1.430(2) .
C4 N5 1.301(2) .
N5 C6 1.441(2) .
N5 B13 1.581(3) .
C6 C7 1.386(3) .
C6 C12 1.393(3) .
C7 C8 1.393(3) .
C8 C9 1.369(3) .
C9 F10 1.363(2) .
C9 C11 1.377(3) .
C11 C12 1.388(3) .
B13 F15 1.368(2) .
B13 F14 1.369(3) .
C4 H4 0.98(2) .
C7 H7 0.96(2) .
C8 H8 0.97(3) .
C11 H11 0.97(2) .
C12 H12 0.98(2) .
